data_7026572
loop_
_publ_author_name
'Derendorf, Janis'
'Kessler, Mathias'
'Knapp, Carsten'
'R\"uhle, Monika'
'Schulz, Christoph'

_publ_section_title
;
 Alkali metal-sulfur dioxide complexes stabilized by halogenated
 closo-dodecaborate anions.
;
_journal_issue 37
_journal_name_full 'Dalton transactions (Cambridge, England : 2003)'
_journal_page_first 8671
_journal_page_last 8678
_journal_paper_doi 10.1039/c0dt00521e
_journal_volume 39
_journal_year 2010
_chemical_formula_moiety 'B12 Cl12, 8(O2 S), 2(Li)'
_chemical_formula_sum 'B12 Cl12 Li2 O16 S8'
_chemical_formula_weight 1081.48
_chemical_name_systematic
;
?
;
_space_group_IT_number 2
_symmetry_cell_setting triclinic
_symmetry_space_group_name_Hall '-P 1'
_symmetry_space_group_name_H-M 'P -1'
_atom_sites_solution_primary direct
_atom_sites_solution_secondary difmap
_audit_creation_method SHELXL-97
_cell_angle_alpha 116.41(3)
_cell_angle_beta 94.82(3)
_cell_angle_gamma 101.32(3)
_cell_formula_units_Z 1
_cell_length_a 9.964(2)
_cell_length_b 10.285(2)
_cell_length_c 10.325(2)
_cell_measurement_reflns_used 1000
_cell_measurement_temperature 120(2)
_cell_measurement_theta_max 27.45
_cell_measurement_theta_min 0.00
_cell_volume 911.4(4)
_computing_cell_refinement 'CrystalClear (Rigaku Inc., 2007)'
_computing_data_collection 'CrystalClear (Rigaku Inc., 2007)'
_computing_data_reduction 'CrystalClear (Rigaku Inc., 2007)'
_computing_molecular_graphics Diamond
_computing_publication_material 'SHELXL-97 (Sheldrick, 1997)'
_computing_structure_refinement 'SHELXL-97 (Sheldrick, 1997)'
_computing_structure_solution 'SHELXS-97 (Sheldrick, 1997)'
_diffrn_ambient_temperature 120(2)
_diffrn_detector_area_resol_mean 10.000
_diffrn_measured_fraction_theta_full 0.997
_diffrn_measured_fraction_theta_max 0.997
_diffrn_measurement_device_type 'Rigaku R-AXIS Spider'
_diffrn_measurement_method fsFind.ref
_diffrn_radiation_monochromator graphite
_diffrn_radiation_source 'sealed tube'
_diffrn_radiation_type MoK\a
_diffrn_radiation_wavelength 0.71073
_diffrn_reflns_av_R_equivalents 0.0809
_diffrn_reflns_av_sigmaI/netI 0.0637
_diffrn_reflns_limit_h_max 12
_diffrn_reflns_limit_h_min -12
_diffrn_reflns_limit_k_max 13
_diffrn_reflns_limit_k_min -13
_diffrn_reflns_limit_l_max 13
_diffrn_reflns_limit_l_min -13
_diffrn_reflns_number 17995
_diffrn_reflns_theta_full 27.46
_diffrn_reflns_theta_max 27.46
_diffrn_reflns_theta_min 3.04
_exptl_absorpt_coefficient_mu 1.426
_exptl_absorpt_correction_T_max 0.931
_exptl_absorpt_correction_T_min 0.719
_exptl_absorpt_correction_type multi-scan
_exptl_absorpt_process_details
;
March 2001 T Higashi
;
_exptl_crystal_colour Colorless
_exptl_crystal_density_diffrn 1.970
_exptl_crystal_density_method 'not measured'
_exptl_crystal_description Plate
_exptl_crystal_F_000 526
_exptl_crystal_size_max 0.40
_exptl_crystal_size_mid 0.15
_exptl_crystal_size_min 0.05
_refine_diff_density_max 0.623
_refine_diff_density_min -0.640
_refine_diff_density_rms 0.135
_refine_ls_extinction_coef 0.0034(8)
_refine_ls_extinction_expression Fc^*^=kFc[1+0.001xFc^2^\l^3^/sin(2\q)]^-1/4^
_refine_ls_extinction_method SHELXL
_refine_ls_goodness_of_fit_ref 1.113
_refine_ls_matrix_type full
_refine_ls_number_parameters 227
_refine_ls_number_reflns 4159
_refine_ls_number_restraints 0
_refine_ls_restrained_S_all 1.113
_refine_ls_R_factor_all 0.0725
_refine_ls_R_factor_gt 0.0476
_refine_ls_shift/su_max 0.001
_refine_ls_shift/su_mean 0.000
_refine_ls_structure_factor_coef Fsqd
_refine_ls_weighting_details 'calc w=1/[\s^2^(Fo^2^)+(0.0274P)^2^+1.4756P] where P=(Fo^2^+2Fc^2^)/3'
_refine_ls_weighting_scheme calc
_refine_ls_wR_factor_gt 0.0882
_refine_ls_wR_factor_ref 0.1030
_reflns_number_gt 3058
_reflns_number_total 4159
_reflns_threshold_expression >2sigma(I)
_cod_data_source_file c0dt00521e.txt
_cod_data_source_block ck-cs-01
_cod_depositor_comments
;
The following automatic conversions were performed:

'_symmetry_cell_setting' value 'Triclinic' changed to 'triclinic'
according to /home/saulius/struct/CIF-dictionaries/cif_core.dic
dictionary named 'cif_core.dic' version 2.4.2 from 2011-04-26.

Automatic conversion script
Id: cif_fix_values 1891 2012-01-12 08:04:46Z andrius 
;
_cod_original_sg_symbol_H-M P-1
_cod_database_code 7026572

loop_
_symmetry_equiv_pos_as_xyz
'x, y, z'
'-x, -y, -z'

loop_
_atom_site_label
_atom_site_type_symbol
_atom_site_fract_x
_atom_site_fract_y
_atom_site_fract_z
_atom_site_U_iso_or_equiv
_atom_site_adp_type
_atom_site_occupancy
_atom_site_symmetry_multiplicity
_atom_site_calc_flag
B1 B 0.4021(5) 0.3466(5) 0.3456(4) 0.0167(9) Uani 1 1 d
Cl1 Cl 0.30069(10) 0.18087(10) 0.18216(10) 0.0213(2) Uani 1 1 d
B2 B 0.3440(4) 0.4108(5) 0.5177(4) 0.0165(9) Uani 1 1 d
Cl2 Cl 0.18118(10) 0.31533(11) 0.53484(10) 0.0226(2) Uani 1 1 d
B3 B 0.4897(4) 0.3310(5) 0.4936(4) 0.0167(9) Uani 1 1 d
Cl3 Cl 0.48114(10) 0.15114(10) 0.48622(10) 0.0223(2) Uani 1 1 d
B4 B 0.5881(4) 0.3884(5) 0.3839(4) 0.0151(8) Uani 1 1 d
Cl4 Cl 0.67854(10) 0.26958(11) 0.25752(10) 0.0243(2) Uani 1 1 d
B5 B 0.5039(4) 0.5052(5) 0.3377(4) 0.0157(8) Uani 1 1 d
Cl5 Cl 0.51020(10) 0.50910(11) 0.16692(10) 0.0229(2) Uani 1 1 d
B6 B 0.3543(4) 0.5201(5) 0.4211(4) 0.0146(8) Uani 1 1 d
Cl6 Cl 0.19979(10) 0.54352(10) 0.33862(10) 0.0221(2) Uani 1 1 d
Li1 Li 0.1608(8) 0.0885(8) 0.7573(8) 0.0354(18) Uani 1 1 d
O1 O 0.1717(3) -0.0447(3) 0.5457(3) 0.0352(7) Uani 1 1 d
S1 S 0.17089(11) -0.10003(12) 0.39294(11) 0.0267(2) Uani 1 1 d
O2 O 0.0528(3) -0.0990(4) 0.3062(3) 0.0413(8) Uani 1 1 d
O3 O 0.0912(3) -0.0543(3) 0.8296(4) 0.0358(7) Uani 1 1 d
S2 S 0.03141(11) -0.19364(12) 0.82856(12) 0.0264(2) Uani 1 1 d
O4 O 0.0474(3) -0.1942(4) 0.9658(4) 0.0454(9) Uani 1 1 d
O5 O 0.3761(3) 0.1156(3) 0.8148(3) 0.0334(7) Uani 1 1 d
S3 S 0.50701(12) 0.11583(12) 0.88201(12) 0.0302(3) Uani 1 1 d
O6 O 0.6307(3) 0.1952(3) 0.8630(3) 0.0380(8) Uani 1 1 d
O7 O 0.1974(3) 0.3056(3) 0.9041(3) 0.0301(7) Uani 1 1 d
S4 S 0.18109(12) 0.45383(12) 0.95159(12) 0.0302(3) Uani 1 1 d
O8 O 0.0734(4) 0.4708(4) 0.8668(4) 0.0520(10) Uani 1 1 d

loop_
_atom_site_aniso_label
_atom_site_aniso_U_11
_atom_site_aniso_U_22
_atom_site_aniso_U_33
_atom_site_aniso_U_23
_atom_site_aniso_U_13
_atom_site_aniso_U_12
B1 0.023(2) 0.018(2) 0.0101(19) 0.0064(17) 0.0044(17) 0.0084(18)
Cl1 0.0212(5) 0.0174(5) 0.0170(4) 0.0029(4) -0.0003(4) 0.0020(4)
B2 0.020(2) 0.014(2) 0.017(2) 0.0073(17) 0.0069(17) 0.0059(17)
Cl2 0.0192(5) 0.0240(5) 0.0244(5) 0.0130(4) 0.0056(4) 0.0010(4)
B3 0.020(2) 0.019(2) 0.014(2) 0.0095(17) 0.0014(17) 0.0063(18)
Cl3 0.0257(5) 0.0171(5) 0.0269(5) 0.0130(4) 0.0028(4) 0.0058(4)
B4 0.014(2) 0.017(2) 0.015(2) 0.0070(17) 0.0033(16) 0.0053(17)
Cl4 0.0232(5) 0.0229(5) 0.0228(5) 0.0056(4) 0.0076(4) 0.0090(4)
B5 0.018(2) 0.015(2) 0.017(2) 0.0091(17) 0.0047(17) 0.0060(17)
Cl5 0.0264(5) 0.0286(5) 0.0176(5) 0.0148(4) 0.0049(4) 0.0055(4)
B6 0.015(2) 0.020(2) 0.0121(19) 0.0091(17) 0.0033(16) 0.0070(17)
Cl6 0.0193(5) 0.0222(5) 0.0258(5) 0.0127(4) -0.0011(4) 0.0067(4)
Li1 0.040(4) 0.027(4) 0.035(4) 0.013(3) 0.003(3) 0.002(3)
O1 0.0417(19) 0.0362(18) 0.0271(16) 0.0158(14) 0.0050(14) 0.0071(15)
S1 0.0254(6) 0.0264(6) 0.0260(5) 0.0105(5) 0.0055(4) 0.0060(4)
O2 0.0375(19) 0.044(2) 0.0329(17) 0.0162(16) -0.0081(14) 0.0027(16)
O3 0.0319(17) 0.0288(17) 0.053(2) 0.0220(16) 0.0139(15) 0.0113(14)
S2 0.0236(5) 0.0249(5) 0.0284(5) 0.0109(5) 0.0061(4) 0.0052(4)
O4 0.047(2) 0.061(2) 0.0406(19) 0.0319(18) 0.0124(16) 0.0198(18)
O5 0.0285(17) 0.0339(17) 0.0321(17) 0.0102(14) 0.0047(13) 0.0099(14)
S3 0.0333(6) 0.0273(6) 0.0278(6) 0.0126(5) 0.0028(5) 0.0052(5)
O6 0.0316(17) 0.0334(18) 0.0389(18) 0.0107(15) 0.0079(14) 0.0026(14)
O7 0.0288(16) 0.0265(16) 0.0336(16) 0.0136(14) 0.0046(13) 0.0066(13)
S4 0.0332(6) 0.0308(6) 0.0273(6) 0.0127(5) 0.0062(5) 0.0122(5)
O8 0.051(2) 0.069(3) 0.051(2) 0.033(2) 0.0093(18) 0.035(2)

loop_
_atom_type_symbol
_atom_type_description
_atom_type_scat_dispersion_real
_atom_type_scat_dispersion_imag
_atom_type_scat_source
Li Li -0.0003 0.0001 'International Tables Vol C Tables 4.2.6.8 and 6.1.1.4'
B B 0.0013 0.0007 'International Tables Vol C Tables 4.2.6.8 and 6.1.1.4'
O O 0.0106 0.0060 'International Tables Vol C Tables 4.2.6.8 and 6.1.1.4'
S S 0.1246 0.1234 'International Tables Vol C Tables 4.2.6.8 and 6.1.1.4'
Cl Cl 0.1484 0.1585 'International Tables Vol C Tables 4.2.6.8 and 6.1.1.4'

loop_
_geom_angle_atom_site_label_1
_geom_angle_atom_site_label_2
_geom_angle_atom_site_label_3
_geom_angle
_geom_angle_site_symmetry_1
_geom_angle_site_symmetry_3
B3 B1 B6 108.1(3) . .
B3 B1 B5 108.1(3) . .
B6 B1 B5 60.0(2) . .
B3 B1 B4 59.6(2) . .
B6 B1 B4 108.0(3) . .
B5 B1 B4 60.3(2) . .
B3 B1 B2 60.0(2) . .
B6 B1 B2 60.5(2) . .
B5 B1 B2 108.7(3) . .
B4 B1 B2 108.0(3) . .
B3 B1 Cl1 120.6(3) . .
B6 B1 Cl1 123.0(3) . .
B5 B1 Cl1 122.0(3) . .
B4 B1 Cl1 120.8(3) . .
B2 B1 Cl1 121.6(3) . .
B3 B2 Cl2 121.6(3) . .
B3 B2 B1 59.7(2) . .
Cl2 B2 B1 121.5(3) . .
B3 B2 B4 107.3(3) . 2_666
Cl2 B2 B4 122.9(3) . 2_666
B1 B2 B4 107.0(3) . 2_666
B3 B2 B5 60.0(2) . 2_666
Cl2 B2 B5 122.1(3) . 2_666
B1 B2 B5 107.6(3) . 2_666
B4 B2 B5 59.9(2) 2_666 2_666
B3 B2 B6 107.1(3) . .
Cl2 B2 B6 122.5(3) . .
B1 B2 B6 59.5(2) . .
B4 B2 B6 59.5(2) 2_666 .
B5 B2 B6 107.3(3) 2_666 .
B4 B3 B1 60.3(2) . .
B4 B3 B6 60.2(2) . 2_666
B1 B3 B6 108.4(3) . 2_666
B4 B3 B2 108.8(3) . .
B1 B3 B2 60.3(2) . .
B6 B3 B2 108.5(3) 2_666 .
B4 B3 B5 108.2(3) . 2_666
B1 B3 B5 108.4(3) . 2_666
B6 B3 B5 59.8(2) 2_666 2_666
B2 B3 B5 60.3(2) . 2_666
B4 B3 Cl3 120.8(3) . .
B1 B3 Cl3 121.8(3) . .
B6 B3 Cl3 120.9(3) 2_666 .
B2 B3 Cl3 121.9(3) . .
B5 B3 Cl3 121.8(3) 2_666 .
B3 B4 B6 60.1(2) . 2_666
B3 B4 B1 60.0(2) . .
B6 B4 B1 108.1(3) 2_666 .
B3 B4 B5 108.0(3) . .
B6 B4 B5 108.3(3) 2_666 .
B1 B4 B5 59.8(2) . .
B3 B4 Cl4 122.1(3) . .
B6 B4 Cl4 122.9(3) 2_666 .
B1 B4 Cl4 120.7(3) . .
B5 B4 Cl4 120.5(3) . .
B3 B4 B2 108.5(3) . 2_666
B6 B4 B2 60.4(2) 2_666 2_666
B1 B4 B2 108.1(3) . 2_666
B5 B4 B2 60.1(2) . 2_666
Cl4 B4 B2 121.7(3) . 2_666
B6 B5 B1 60.0(2) . .
B6 B5 Cl5 122.6(3) . .
B1 B5 Cl5 121.7(3) . .
B6 B5 B3 59.8(2) . 2_666
B1 B5 B3 107.6(3) . 2_666
Cl5 B5 B3 122.7(3) . 2_666
B6 B5 B4 107.8(3) . .
B1 B5 B4 59.9(2) . .
Cl5 B5 B4 121.2(3) . .
B3 B5 B4 107.3(3) 2_666 .
B6 B5 B2 108.0(3) . 2_666
B1 B5 B2 108.2(3) . 2_666
Cl5 B5 B2 121.1(3) . 2_666
B3 B5 B2 59.7(2) 2_666 2_666
B4 B5 B2 60.0(2) . 2_666
B3 B6 B5 60.3(2) 2_666 .
B3 B6 B1 108.0(3) 2_666 .
B5 B6 B1 60.0(2) . .
B3 B6 B4 59.7(2) 2_666 2_666
B5 B6 B4 108.2(3) . 2_666
B1 B6 B4 108.0(3) . 2_666
B3 B6 B2 108.0(3) 2_666 .
B5 B6 B2 108.4(3) . .
B1 B6 B2 60.0(2) . .
B4 B6 B2 60.2(2) 2_666 .
B3 B6 Cl6 121.4(3) 2_666 .
B5 B6 Cl6 121.6(3) . .
B1 B6 Cl6 122.3(3) . .
B4 B6 Cl6 121.3(3) 2_666 .
B2 B6 Cl6 121.7(3) . .
O3 Li1 O7 115.3(4) . .
O3 Li1 O1 103.9(3) . .
O7 Li1 O1 140.8(4) . .
O3 Li1 O5 98.4(3) . .
O7 Li1 O5 86.3(3) . .
O1 Li1 O5 88.0(3) . .
O3 Li1 O2 91.8(3) . 2_556
O7 Li1 O2 86.5(3) . 2_556
O1 Li1 O2 92.6(3) . 2_556
O5 Li1 O2 169.3(4) . 2_556
S1 O1 Li1 162.3(3) . .
O1 S1 O2 116.8(2) . .
S1 O2 Li1 159.4(3) . 2_556
S2 O3 Li1 160.0(3) . .
O4 S2 O3 116.9(2) . .
S3 O5 Li1 162.6(3) . .
O6 S3 O5 118.5(2) . .
S4 O7 Li1 153.0(3) . .
O8 S4 O7 117.3(2) . .

loop_
_geom_bond_atom_site_label_1
_geom_bond_atom_site_label_2
_geom_bond_distance
_geom_bond_site_symmetry_2
B1 B3 1.780(6) .
B1 B6 1.782(6) .
B1 B5 1.783(6) .
B1 B4 1.786(6) .
B1 B2 1.791(6) .
B1 Cl1 1.803(4) .
B2 B3 1.786(6) .
B2 Cl2 1.790(4) .
B2 B4 1.795(6) 2_666
B2 B5 1.797(6) 2_666
B2 B6 1.799(6) .
B3 B4 1.774(6) .
B3 B6 1.781(6) 2_666
B3 B5 1.790(6) 2_666
B3 Cl3 1.802(4) .
B4 B6 1.782(6) 2_666
B4 B5 1.792(6) .
B4 Cl4 1.794(4) .
B4 B2 1.795(6) 2_666
B5 B6 1.782(6) .
B5 Cl5 1.788(4) .
B5 B3 1.790(6) 2_666
B5 B2 1.797(6) 2_666
B6 B3 1.781(6) 2_666
B6 B4 1.782(6) 2_666
B6 Cl6 1.806(4) .
Li1 O3 1.964(8) .
Li1 O7 1.998(8) .
Li1 O1 2.024(8) .
Li1 O5 2.106(8) .
Li1 O2 2.212(8) 2_556
O1 S1 1.418(3) .
S1 O2 1.422(3) .
O2 Li1 2.212(8) 2_556
O3 S2 1.435(3) .
S2 O4 1.415(3) .
O5 S3 1.424(3) .
S3 O6 1.419(3) .
O7 S4 1.427(3) .
S4 O8 1.415(3) .

loop_
_geom_torsion_atom_site_label_1
_geom_torsion_atom_site_label_2
_geom_torsion_atom_site_label_3
_geom_torsion_atom_site_label_4
_geom_torsion
_geom_torsion_site_symmetry_1
_geom_torsion_site_symmetry_4
B6 B1 B2 B3 -137.6(3) . .
B5 B1 B2 B3 -100.6(3) . .
B4 B1 B2 B3 -36.7(3) . .
Cl1 B1 B2 B3 109.6(3) . .
B3 B1 B2 Cl2 -110.7(3) . .
B6 B1 B2 Cl2 111.7(3) . .
B5 B1 B2 Cl2 148.7(3) . .
B4 B1 B2 Cl2 -147.4(3) . .
Cl1 B1 B2 Cl2 -1.1(4) . .
B3 B1 B2 B4 100.5(3) . 2_666
B6 B1 B2 B4 -37.1(3) . 2_666
B5 B1 B2 B4 -0.1(4) . 2_666
B4 B1 B2 B4 63.8(4) . 2_666
Cl1 B1 B2 B4 -149.9(3) . 2_666
B3 B1 B2 B5 37.5(3) . 2_666
B6 B1 B2 B5 -100.1(3) . 2_666
B5 B1 B2 B5 -63.1(4) . 2_666
B4 B1 B2 B5 0.8(4) . 2_666
Cl1 B1 B2 B5 147.1(3) . 2_666
B3 B1 B2 B6 137.6(3) . .
B5 B1 B2 B6 37.0(3) . .
B4 B1 B2 B6 100.9(3) . .
Cl1 B1 B2 B6 -112.8(3) . .
B6 B1 B3 B4 -100.7(3) . .
B5 B1 B3 B4 -37.3(3) . .
B2 B1 B3 B4 -138.8(3) . .
Cl1 B1 B3 B4 110.0(3) . .
B6 B1 B3 B6 -63.2(4) . 2_666
B5 B1 B3 B6 0.3(4) . 2_666
B4 B1 B3 B6 37.5(3) . 2_666
B2 B1 B3 B6 -101.3(3) . 2_666
Cl1 B1 B3 B6 147.6(3) . 2_666
B6 B1 B3 B2 38.1(3) . .
B5 B1 B3 B2 101.5(3) . .
B4 B1 B3 B2 138.8(3) . .
Cl1 B1 B3 B2 -111.1(3) . .
B6 B1 B3 B5 0.3(4) . 2_666
B5 B1 B3 B5 63.7(4) . 2_666
B4 B1 B3 B5 101.0(3) . 2_666
B2 B1 B3 B5 -37.8(3) . 2_666
Cl1 B1 B3 B5 -149.0(3) . 2_666
B6 B1 B3 Cl3 149.4(3) . .
B5 B1 B3 Cl3 -147.2(3) . .
B4 B1 B3 Cl3 -109.9(3) . .
B2 B1 B3 Cl3 111.3(3) . .
Cl1 B1 B3 Cl3 0.1(5) . .
Cl2 B2 B3 B4 147.8(3) . .
B1 B2 B3 B4 37.2(3) . .
B4 B2 B3 B4 -62.8(4) 2_666 .
B5 B2 B3 B4 -100.7(3) 2_666 .
B6 B2 B3 B4 -0.2(4) . .
Cl2 B2 B3 B1 110.6(3) . .
B4 B2 B3 B1 -100.0(3) 2_666 .
B5 B2 B3 B1 -137.9(3) 2_666 .
B6 B2 B3 B1 -37.4(3) . .
Cl2 B2 B3 B6 -148.3(3) . 2_666
B1 B2 B3 B6 101.1(3) . 2_666
B4 B2 B3 B6 1.2(4) 2_666 2_666
B5 B2 B3 B6 -36.8(3) 2_666 2_666
B6 B2 B3 B6 63.7(4) . 2_666
Cl2 B2 B3 B5 -111.4(3) . 2_666
B1 B2 B3 B5 137.9(3) . 2_666
B4 B2 B3 B5 38.0(3) 2_666 2_666
B6 B2 B3 B5 100.5(3) . 2_666
Cl2 B2 B3 Cl3 -0.4(4) . .
B1 B2 B3 Cl3 -111.0(3) . .
B4 B2 B3 Cl3 149.0(3) 2_666 .
B5 B2 B3 Cl3 111.0(3) 2_666 .
B6 B2 B3 Cl3 -148.4(3) . .
B1 B3 B4 B6 138.2(3) . 2_666
B2 B3 B4 B6 101.0(3) . 2_666
B5 B3 B4 B6 37.0(3) 2_666 2_666
Cl3 B3 B4 B6 -110.3(3) . 2_666
B6 B3 B4 B1 -138.2(3) 2_666 .
B2 B3 B4 B1 -37.2(3) . .
B5 B3 B4 B1 -101.2(3) 2_666 .
Cl3 B3 B4 B1 111.4(3) . .
B1 B3 B4 B5 37.0(3) . .
B6 B3 B4 B5 -101.2(3) 2_666 .
B2 B3 B4 B5 -0.2(4) . .
B5 B3 B4 B5 -64.2(4) 2_666 .
Cl3 B3 B4 B5 148.5(3) . .
B1 B3 B4 Cl4 -109.5(3) . .
B6 B3 B4 Cl4 112.3(3) 2_666 .
B2 B3 B4 Cl4 -146.7(3) . .
B5 B3 B4 Cl4 149.3(3) 2_666 .
Cl3 B3 B4 Cl4 2.0(4) . .
B1 B3 B4 B2 100.7(3) . 2_666
B6 B3 B4 B2 -37.5(3) 2_666 2_666
B2 B3 B4 B2 63.5(4) . 2_666
B5 B3 B4 B2 -0.5(4) 2_666 2_666
Cl3 B3 B4 B2 -147.9(3) . 2_666
B6 B1 B4 B3 100.8(3) . .
B5 B1 B4 B3 138.5(3) . .
B2 B1 B4 B3 36.9(3) . .
Cl1 B1 B4 B3 -109.8(3) . .
B3 B1 B4 B6 -37.4(3) . 2_666
B6 B1 B4 B6 63.4(4) . 2_666
B5 B1 B4 B6 101.0(3) . 2_666
B2 B1 B4 B6 -0.6(4) . 2_666
Cl1 B1 B4 B6 -147.2(3) . 2_666
B3 B1 B4 B5 -138.5(3) . .
B6 B1 B4 B5 -37.7(3) . .
B2 B1 B4 B5 -101.6(3) . .
Cl1 B1 B4 B5 111.8(3) . .
B3 B1 B4 Cl4 111.8(3) . .
B6 B1 B4 Cl4 -147.4(3) . .
B5 B1 B4 Cl4 -109.7(3) . .
B2 B1 B4 Cl4 148.6(3) . .
Cl1 B1 B4 Cl4 2.0(4) . .
B3 B1 B4 B2 -101.3(3) . 2_666
B6 B1 B4 B2 -0.5(4) . 2_666
B5 B1 B4 B2 37.1(3) . 2_666
B2 B1 B4 B2 -64.5(4) . 2_666
Cl1 B1 B4 B2 148.9(3) . 2_666
B3 B1 B5 B6 -100.8(3) . .
B4 B1 B5 B6 -137.8(3) . .
B2 B1 B5 B6 -37.2(3) . .
Cl1 B1 B5 B6 112.4(3) . .
B3 B1 B5 Cl5 147.2(3) . .
B6 B1 B5 Cl5 -112.0(3) . .
B4 B1 B5 Cl5 110.2(3) . .
B2 B1 B5 Cl5 -149.2(3) . .
Cl1 B1 B5 Cl5 0.4(4) . .
B3 B1 B5 B3 -63.2(4) . 2_666
B6 B1 B5 B3 37.7(3) . 2_666
B4 B1 B5 B3 -100.2(3) . 2_666
B2 B1 B5 B3 0.4(4) . 2_666
Cl1 B1 B5 B3 150.1(3) . 2_666
B3 B1 B5 B4 37.0(3) . .
B6 B1 B5 B4 137.8(3) . .
B2 B1 B5 B4 100.6(3) . .
Cl1 B1 B5 B4 -109.8(3) . .
B3 B1 B5 B2 -0.1(4) . 2_666
B6 B1 B5 B2 100.7(3) . 2_666
B4 B1 B5 B2 -37.1(3) . 2_666
B2 B1 B5 B2 63.5(4) . 2_666
Cl1 B1 B5 B2 -146.9(3) . 2_666
B3 B4 B5 B6 0.5(4) . .
B6 B4 B5 B6 -63.1(4) 2_666 .
B1 B4 B5 B6 37.6(3) . .
Cl4 B4 B5 B6 147.6(3) . .
B2 B4 B5 B6 -100.9(3) 2_666 .
B3 B4 B5 B1 -37.1(3) . .
B6 B4 B5 B1 -100.8(3) 2_666 .
Cl4 B4 B5 B1 110.0(3) . .
B2 B4 B5 B1 -138.6(3) 2_666 .
B3 B4 B5 Cl5 -148.2(3) . .
B6 B4 B5 Cl5 148.1(3) 2_666 .
B1 B4 B5 Cl5 -111.1(3) . .
Cl4 B4 B5 Cl5 -1.1(4) . .
B2 B4 B5 Cl5 110.3(3) 2_666 .
B3 B4 B5 B3 63.5(4) . 2_666
B6 B4 B5 B3 -0.1(4) 2_666 2_666
B1 B4 B5 B3 100.7(3) . 2_666
Cl4 B4 B5 B3 -149.3(3) . 2_666
B2 B4 B5 B3 -37.9(3) 2_666 2_666
B3 B4 B5 B2 101.4(3) . 2_666
B6 B4 B5 B2 37.8(3) 2_666 2_666
B1 B4 B5 B2 138.6(3) . 2_666
Cl4 B4 B5 B2 -111.5(3) . 2_666
B1 B5 B6 B3 137.6(3) . 2_666
Cl5 B5 B6 B3 -111.8(3) . 2_666
B4 B5 B6 B3 100.0(3) . 2_666
B2 B5 B6 B3 36.6(3) 2_666 2_666
Cl5 B5 B6 B1 110.6(3) . .
B3 B5 B6 B1 -137.6(3) 2_666 .
B4 B5 B6 B1 -37.6(3) . .
B2 B5 B6 B1 -101.0(3) 2_666 .
B1 B5 B6 B4 100.7(3) . 2_666
Cl5 B5 B6 B4 -148.7(3) . 2_666
B3 B5 B6 B4 -36.9(3) 2_666 2_666
B4 B5 B6 B4 63.1(4) . 2_666
B2 B5 B6 B4 -0.3(4) 2_666 2_666
B1 B5 B6 B2 37.0(3) . .
Cl5 B5 B6 B2 147.6(3) . .
B3 B5 B6 B2 -100.7(3) 2_666 .
B4 B5 B6 B2 -0.6(4) . .
B2 B5 B6 B2 -64.0(4) 2_666 .
B1 B5 B6 Cl6 -111.7(3) . .
Cl5 B5 B6 Cl6 -1.1(5) . .
B3 B5 B6 Cl6 110.7(3) 2_666 .
B4 B5 B6 Cl6 -149.3(3) . .
B2 B5 B6 Cl6 147.3(3) 2_666 .
B3 B1 B6 B3 62.9(4) . 2_666
B5 B1 B6 B3 -38.0(3) . 2_666
B4 B1 B6 B3 -0.2(4) . 2_666
B2 B1 B6 B3 100.8(3) . 2_666
Cl1 B1 B6 B3 -148.8(3) . 2_666
B3 B1 B6 B5 100.9(3) . .
B4 B1 B6 B5 37.8(3) . .
B2 B1 B6 B5 138.8(3) . .
Cl1 B1 B6 B5 -110.8(3) . .
B3 B1 B6 B4 -0.2(4) . 2_666
B5 B1 B6 B4 -101.1(3) . 2_666
B4 B1 B6 B4 -63.3(4) . 2_666
B2 B1 B6 B4 37.7(3) . 2_666
Cl1 B1 B6 B4 148.1(3) . 2_666
B3 B1 B6 B2 -37.9(3) . .
B5 B1 B6 B2 -138.8(3) . .
B4 B1 B6 B2 -100.9(3) . .
Cl1 B1 B6 B2 110.5(3) . .
B3 B1 B6 Cl6 -148.6(3) . .
B5 B1 B6 Cl6 110.5(3) . .
B4 B1 B6 Cl6 148.4(3) . .
B2 B1 B6 Cl6 -110.7(3) . .
Cl1 B1 B6 Cl6 -0.2(5) . .
B3 B2 B6 B3 -63.3(4) . 2_666
Cl2 B2 B6 B3 149.0(3) . 2_666
B1 B2 B6 B3 -100.8(3) . 2_666
B4 B2 B6 B3 37.1(3) 2_666 2_666
B5 B2 B6 B3 -0.2(4) 2_666 2_666
B3 B2 B6 B5 0.5(4) . .
Cl2 B2 B6 B5 -147.2(3) . .
B1 B2 B6 B5 -37.0(3) . .
B4 B2 B6 B5 101.0(3) 2_666 .
B5 B2 B6 B5 63.6(4) 2_666 .
B3 B2 B6 B1 37.5(3) . .
Cl2 B2 B6 B1 -110.2(3) . .
B4 B2 B6 B1 137.9(3) 2_666 .
B5 B2 B6 B1 100.6(3) 2_666 .
B3 B2 B6 B4 -100.4(3) . 2_666
Cl2 B2 B6 B4 111.9(3) . 2_666
B1 B2 B6 B4 -137.9(3) . 2_666
B5 B2 B6 B4 -37.3(3) 2_666 2_666
B3 B2 B6 Cl6 149.2(3) . .
Cl2 B2 B6 Cl6 1.5(4) . .
B1 B2 B6 Cl6 111.6(3) . .
B4 B2 B6 Cl6 -110.4(3) 2_666 .
B5 B2 B6 Cl6 -147.8(3) 2_666 .
O3 Li1 O1 S1 149.9(8) . .
O7 Li1 O1 S1 -30.4(15) . .
O5 Li1 O1 S1 -112.0(10) . .
O2 Li1 O1 S1 57.3(11) 2_556 .
Li1 O1 S1 O2 -51.9(10) . .
O1 S1 O2 Li1 -17.2(9) . 2_556
O7 Li1 O3 S2 167.6(6) . .
O1 Li1 O3 S2 -12.6(11) . .
O5 Li1 O3 S2 -102.6(8) . .
O2 Li1 O3 S2 80.6(9) 2_556 .
Li1 O3 S2 O4 165.9(8) . .
O3 Li1 O5 S3 -18.7(11) . .
O7 Li1 O5 S3 96.4(9) . .
O1 Li1 O5 S3 -122.4(9) . .
O2 Li1 O5 S3 144.0(18) 2_556 .
Li1 O5 S3 O6 -167.7(9) . .
O3 Li1 O7 S4 -126.2(6) . .
O1 Li1 O7 S4 54.0(11) . .
O5 Li1 O7 S4 136.3(5) . .
O2 Li1 O7 S4 -35.8(7) 2_556 .
Li1 O7 S4 O8 13.1(7) . .
